data_7107482
loop_
_publ_author_name
'Haiyang Gao'
'Haibin Hu'
'Fangming Zhu'
'Qing Wu'

_publ_section_title
;
 Thermally Robust Amine-Imine Nickel Catalyst Precursor for Living
 Polymerization of Ethylene above Room Temperature
;
_journal_name_full Chem.Commun.
_journal_page_first 3312
_journal_paper_doi 10.1039/c2cc17154f
_journal_volume 48
_journal_year 2012
_chemical_formula_sum 'C17 H20 Br2 N2 Ni'
_chemical_formula_weight 470.88
_chemical_name_systematic
;
?
;
_space_group_IT_number 14
_symmetry_cell_setting monoclinic
_symmetry_space_group_name_Hall '-P 2ybc'
_symmetry_space_group_name_H-M 'P 1 21/c 1'
_atom_sites_solution_hydrogens geom
_atom_sites_solution_primary direct
_atom_sites_solution_secondary difmap
_audit_creation_method SHELXL-97
_cell_angle_alpha 90.00
_cell_angle_beta 101.359(5)
_cell_angle_gamma 90.00
_cell_formula_units_Z 4
_cell_length_a 12.487(4)
_cell_length_b 8.246(2)
_cell_length_c 18.729(6)
_cell_measurement_temperature 293(2)
_cell_volume 1890.7(10)
_computing_cell_refinement 'Bruker XSCANS'
_computing_data_collection 'Bruker XSCANS'
_computing_data_reduction 'Bruker XSCANS'
_computing_molecular_graphics 'Bruker XSCANS'
_computing_publication_material 'Bruker XSCANS'
_computing_structure_refinement 'SHELXL-97 (Sheldrick, 1997)'
_computing_structure_solution 'SHELXS-97 (Sheldrick, 1990)'
_diffrn_ambient_temperature 293(2)
_diffrn_measured_fraction_theta_full 0.993
_diffrn_measured_fraction_theta_max 0.993
_diffrn_measurement_device_type 'Bruker P4'
_diffrn_measurement_method '\w scans'
_diffrn_radiation_monochromator graphite
_diffrn_radiation_source 'fine-focus sealed tube'
_diffrn_radiation_type MoK\a
_diffrn_radiation_wavelength 0.71073
_diffrn_reflns_av_R_equivalents 0.0940
_diffrn_reflns_av_sigmaI/netI 0.0859
_diffrn_reflns_limit_h_max 15
_diffrn_reflns_limit_h_min -15
_diffrn_reflns_limit_k_max 10
_diffrn_reflns_limit_k_min -9
_diffrn_reflns_limit_l_max 23
_diffrn_reflns_limit_l_min -22
_diffrn_reflns_number 14392
_diffrn_reflns_theta_full 26.00
_diffrn_reflns_theta_max 26.00
_diffrn_reflns_theta_min 2.22
_exptl_absorpt_coefficient_mu 5.250
_exptl_absorpt_correction_T_max 0.3655
_exptl_absorpt_correction_T_min 0.2010
_exptl_absorpt_correction_type empirical
_exptl_crystal_density_diffrn 1.654
_exptl_crystal_density_method 'not measured'
_exptl_crystal_F_000 936
_exptl_crystal_size_max 0.45
_exptl_crystal_size_mid 0.32
_exptl_crystal_size_min 0.24
_refine_diff_density_max 0.565
_refine_diff_density_min -0.432
_refine_diff_density_rms 0.093
_refine_ls_extinction_coef 0.0019(4)
_refine_ls_extinction_expression Fc^*^=kFc[1+0.001xFc^2^\l^3^/sin(2\q)]^-1/4^
_refine_ls_extinction_method SHELXL
_refine_ls_goodness_of_fit_ref 0.932
_refine_ls_hydrogen_treatment mixed
_refine_ls_matrix_type full
_refine_ls_number_parameters 207
_refine_ls_number_reflns 3697
_refine_ls_number_restraints 0
_refine_ls_restrained_S_all 0.932
_refine_ls_R_factor_all 0.1173
_refine_ls_R_factor_gt 0.0510
_refine_ls_shift/su_max 0.001
_refine_ls_shift/su_mean 0.000
_refine_ls_structure_factor_coef Fsqd
_refine_ls_weighting_details 'calc w=1/[\s^2^(Fo^2^)+(0.0710P)^2^+0.0000P] where P=(Fo^2^+2Fc^2^)/3'
_refine_ls_weighting_scheme calc
_refine_ls_wR_factor_gt 0.1235
_refine_ls_wR_factor_ref 0.1470
_reflns_number_gt 1849
_reflns_number_total 3697
_reflns_threshold_expression >2sigma(I)
_cod_data_source_file c2cc17154f.txt
_cod_data_source_block g102709m
_cod_original_cell_volume 1890.8(10)
_cod_original_sg_symbol_H-M P2(1)/c
_cod_database_code 7107482

loop_
_symmetry_equiv_pos_as_xyz
'x, y, z'
'-x, y+1/2, -z+1/2'
'-x, -y, -z'
'x, -y-1/2, z-1/2'

loop_
_atom_site_label
_atom_site_type_symbol
_atom_site_fract_x
_atom_site_fract_y
_atom_site_fract_z
_atom_site_U_iso_or_equiv
_atom_site_adp_type
_atom_site_occupancy
_atom_site_symmetry_multiplicity
_atom_site_calc_flag
_atom_site_refinement_flags
Br1 Br 0.62218(6) 1.24580(9) 0.03958(4) 0.0700(3) Uani 1 1 d .
Br2 Br 0.94118(7) 1.23270(9) 0.00147(5) 0.0802(3) Uani 1 1 d .
C1 C 0.8607(5) 0.9325(7) 0.1625(3) 0.0487(15) Uani 1 1 d .
C2 C 0.9548(6) 0.8614(8) 0.2007(4) 0.0656(19) Uani 1 1 d .
H2 H 1.0006 0.8045 0.1760 0.079 Uiso 1 1 calc R
C3 C 0.9809(6) 0.8750(9) 0.2758(4) 0.077(2) Uani 1 1 d .
H3 H 1.0441 0.8274 0.3019 0.093 Uiso 1 1 calc R
C4 C 0.9125(7) 0.9596(10) 0.3114(4) 0.080(2) Uani 1 1 d .
H4 H 0.9284 0.9660 0.3620 0.096 Uiso 1 1 calc R
C5 C 0.8224(7) 1.0335(10) 0.2738(4) 0.076(2) Uani 1 1 d .
H5 H 0.7780 1.0936 0.2984 0.091 Uiso 1 1 calc R
C6 C 0.7956(6) 1.0201(8) 0.1984(3) 0.0593(18) Uani 1 1 d .
H6 H 0.7334 1.0709 0.1726 0.071 Uiso 1 1 calc R
C7 C 0.7626(5) 0.7726(7) 0.0562(3) 0.0497(16) Uani 1 1 d .
C8 C 0.6581(6) 0.7712(8) 0.0873(4) 0.072(2) Uani 1 1 d .
H8A H 0.6219 0.8740 0.0782 0.107 Uiso 1 1 calc R
H8B H 0.6763 0.7521 0.1389 0.107 Uiso 1 1 calc R
H8C H 0.6106 0.6867 0.0644 0.107 Uiso 1 1 calc R
C9 C 0.8230(6) 0.6133(8) 0.0784(4) 0.070(2) Uani 1 1 d .
H9A H 0.7723 0.5246 0.0694 0.106 Uiso 1 1 calc R
H9B H 0.8555 0.6168 0.1293 0.106 Uiso 1 1 calc R
H9C H 0.8790 0.5986 0.0505 0.106 Uiso 1 1 calc R
C10 C 0.7277(5) 0.7911(8) -0.0248(4) 0.0542(17) Uani 1 1 d .
C11 C 0.6877(8) 0.6447(10) -0.0692(4) 0.101(3) Uani 1 1 d .
H11A H 0.6400 0.6778 -0.1135 0.151 Uiso 1 1 calc R
H11B H 0.6487 0.5754 -0.0420 0.151 Uiso 1 1 calc R
H11C H 0.7489 0.5869 -0.0808 0.151 Uiso 1 1 calc R
C12 C 0.6922(7) 0.9757(9) -0.1256(4) 0.066(2) Uani 1 1 d .
C13 C 0.5883(8) 1.0214(14) -0.1485(4) 0.123(4) Uani 1 1 d .
H13 H 0.5414 1.0238 -0.1156 0.147 Uiso 1 1 calc R
C14 C 0.5497(9) 1.0645(16) -0.2195(5) 0.150(5) Uani 1 1 d .
H14 H 0.4765 1.0912 -0.2350 0.180 Uiso 1 1 calc R
C15 C 0.6191(12) 1.0683(13) -0.2672(5) 0.117(4) Uani 1 1 d .
H15 H 0.5936 1.0997 -0.3152 0.140 Uiso 1 1 calc R
C16 C 0.7216(11) 1.0277(15) -0.2454(5) 0.117(4) Uani 1 1 d .
H16 H 0.7681 1.0286 -0.2786 0.140 Uiso 1 1 calc R
C17 C 0.7622(7) 0.9832(11) -0.1736(4) 0.098(3) Uani 1 1 d .
H17 H 0.8359 0.9589 -0.1583 0.118 Uiso 1 1 calc R
N1 N 0.8323(4) 0.9152(6) 0.0833(3) 0.0505(13) Uani 1 1 d .
N2 N 0.7326(5) 0.9363(7) -0.0501(3) 0.0660(16) Uani 1 1 d .
H1N H 0.894(5) 0.915(8) 0.062(3) 0.08(2) Uiso 1 1 d .
Ni Ni 0.77957(7) 1.11037(9) 0.02102(4) 0.0523(3) Uani 1 1 d .

loop_
_atom_site_aniso_label
_atom_site_aniso_U_11
_atom_site_aniso_U_22
_atom_site_aniso_U_33
_atom_site_aniso_U_23
_atom_site_aniso_U_13
_atom_site_aniso_U_12
Br1 0.0671(5) 0.0700(5) 0.0737(5) -0.0035(4) 0.0158(4) 0.0079(4)
Br2 0.0805(6) 0.0631(5) 0.1088(6) -0.0079(4) 0.0474(5) -0.0091(4)
C1 0.047(4) 0.045(4) 0.051(4) 0.000(3) 0.004(3) -0.008(3)
C2 0.056(5) 0.058(5) 0.080(5) 0.002(4) 0.007(4) -0.006(4)
C3 0.064(5) 0.083(6) 0.076(5) 0.005(5) -0.009(4) -0.012(4)
C4 0.085(6) 0.086(6) 0.060(5) -0.001(4) -0.008(5) -0.024(5)
C5 0.093(6) 0.081(6) 0.054(5) -0.008(4) 0.013(4) -0.006(5)
C6 0.063(5) 0.061(4) 0.052(4) 0.000(3) 0.007(3) 0.005(4)
C7 0.044(4) 0.055(4) 0.051(4) -0.005(3) 0.014(3) -0.001(3)
C8 0.069(5) 0.073(5) 0.074(5) 0.009(4) 0.020(4) 0.002(4)
C9 0.065(5) 0.047(4) 0.096(5) 0.006(4) 0.008(4) -0.003(4)
C10 0.042(4) 0.052(4) 0.073(5) -0.002(4) 0.021(3) -0.002(3)
C11 0.160(9) 0.070(6) 0.070(5) -0.026(5) 0.017(5) -0.006(6)
C12 0.089(6) 0.059(5) 0.052(4) -0.009(3) 0.020(4) -0.001(4)
C13 0.114(8) 0.211(11) 0.050(5) 0.040(6) 0.033(5) 0.073(8)
C14 0.143(10) 0.235(14) 0.069(6) 0.038(8) 0.016(6) 0.067(9)
C15 0.178(12) 0.122(8) 0.052(5) 0.017(5) 0.026(7) -0.017(9)
C16 0.154(10) 0.147(10) 0.061(6) -0.017(6) 0.048(7) -0.060(9)
C17 0.085(6) 0.142(8) 0.073(6) -0.034(6) 0.030(5) -0.038(6)
N1 0.046(3) 0.051(3) 0.055(3) 0.000(3) 0.011(3) -0.003(3)
N2 0.091(5) 0.059(4) 0.046(3) -0.008(3) 0.007(3) 0.004(3)
Ni 0.0637(6) 0.0437(5) 0.0506(5) 0.0001(4) 0.0137(4) -0.0004(4)

loop_
_atom_type_symbol
_atom_type_description
_atom_type_scat_dispersion_real
_atom_type_scat_dispersion_imag
_atom_type_scat_source
C C 0.0033 0.0016 'International Tables Vol C Tables 4.2.6.8 and 6.1.1.4'
H H 0.0000 0.0000 'International Tables Vol C Tables 4.2.6.8 and 6.1.1.4'
N N 0.0061 0.0033 'International Tables Vol C Tables 4.2.6.8 and 6.1.1.4'
Br Br -0.2901 2.4595 'International Tables Vol C Tables 4.2.6.8 and 6.1.1.4'
Ni Ni 0.3393 1.1124 'International Tables Vol C Tables 4.2.6.8 and 6.1.1.4'

loop_
_geom_angle_atom_site_label_1
_geom_angle_atom_site_label_2
_geom_angle_atom_site_label_3
_geom_angle
C6 C1 C2 120.0(6)
C6 C1 N1 120.3(6)
C2 C1 N1 119.7(6)
C1 C2 C3 119.9(7)
C1 C2 H2 120.1
C3 C2 H2 120.1
C4 C3 C2 119.4(7)
C4 C3 H3 120.3
C2 C3 H3 120.3
C5 C4 C3 120.6(7)
C5 C4 H4 119.7
C3 C4 H4 119.7
C4 C5 C6 120.2(7)
C4 C5 H5 119.9
C6 C5 H5 119.9
C1 C6 C5 119.8(7)
C1 C6 H6 120.1
C5 C6 H6 120.1
N1 C7 C10 107.3(5)
N1 C7 C8 111.1(5)
C10 C7 C8 106.6(5)
N1 C7 C9 111.2(5)
C10 C7 C9 113.0(5)
C8 C7 C9 107.5(5)
C7 C8 H8A 109.5
C7 C8 H8B 109.5
H8A C8 H8B 109.5
C7 C8 H8C 109.5
H8A C8 H8C 109.5
H8B C8 H8C 109.5
C7 C9 H9A 109.5
C7 C9 H9B 109.5
H9A C9 H9B 109.5
C7 C9 H9C 109.5
H9A C9 H9C 109.5
H9B C9 H9C 109.5
N2 C10 C11 125.3(6)
N2 C10 C7 116.0(6)
C11 C10 C7 118.6(6)
C10 C11 H11A 109.5
C10 C11 H11B 109.5
H11A C11 H11B 109.5
C10 C11 H11C 109.5
H11A C11 H11C 109.5
H11B C11 H11C 109.5
C13 C12 C17 118.7(8)
C13 C12 N2 120.5(6)
C17 C12 N2 120.5(8)
C12 C13 C14 121.2(8)
C12 C13 H13 119.4
C14 C13 H13 119.4
C15 C14 C13 119.7(10)
C15 C14 H14 120.1
C13 C14 H14 120.1
C16 C15 C14 119.9(10)
C16 C15 H15 120.0
C14 C15 H15 120.0
C15 C16 C17 121.2(9)
C15 C16 H16 119.4
C17 C16 H16 119.4
C12 C17 C16 119.2(9)
C12 C17 H17 120.4
C16 C17 H17 120.4
C1 N1 C7 115.5(5)
C1 N1 Ni 119.6(4)
C7 N1 Ni 109.2(4)
C1 N1 H1N 112(4)
C7 N1 H1N 109(4)
Ni N1 H1N 88(4)
C10 N2 C12 122.4(6)
C10 N2 Ni 117.2(4)
C12 N2 Ni 119.9(5)
N2 Ni N1 80.2(2)
N2 Ni Br1 107.52(18)
N1 Ni Br1 118.75(15)
N2 Ni Br2 111.03(18)
N1 Ni Br2 103.87(16)
Br1 Ni Br2 126.13(5)

loop_
_geom_bond_atom_site_label_1
_geom_bond_atom_site_label_2
_geom_bond_distance
Br1 Ni 2.3451(12)
Br2 Ni 2.3485(12)
C1 C6 1.360(8)
C1 C2 1.380(9)
C1 N1 1.462(7)
C2 C3 1.384(9)
C2 H2 0.9300
C3 C4 1.373(10)
C3 H3 0.9300
C4 C5 1.350(10)
C4 H4 0.9300
C5 C6 1.390(8)
C5 H5 0.9300
C6 H6 0.9300
C7 N1 1.492(7)
C7 C10 1.501(9)
C7 C8 1.530(9)
C7 C9 1.531(8)
C8 H8A 0.9600
C8 H8B 0.9600
C8 H8C 0.9600
C9 H9A 0.9600
C9 H9B 0.9600
C9 H9C 0.9600
C10 N2 1.293(8)
C10 C11 1.495(9)
C11 H11A 0.9600
C11 H11B 0.9600
C11 H11C 0.9600
C12 C13 1.337(10)
C12 C17 1.374(9)
C12 N2 1.443(8)
C13 C14 1.368(11)
C13 H13 0.9300
C14 C15 1.362(14)
C14 H14 0.9300
C15 C16 1.309(14)
C15 H15 0.9300
C16 C17 1.389(12)
C16 H16 0.9300
C17 H17 0.9300
N1 Ni 2.020(5)
N1 H1N 0.94(6)
N2 Ni 1.967(5)

loop_
_geom_torsion_atom_site_label_1
_geom_torsion_atom_site_label_2
_geom_torsion_atom_site_label_3
_geom_torsion_atom_site_label_4
_geom_torsion
C6 C1 C2 C3 2.1(10)
N1 C1 C2 C3 -178.8(6)
C1 C2 C3 C4 0.0(11)
C2 C3 C4 C5 -2.1(12)
C3 C4 C5 C6 2.2(12)
C2 C1 C6 C5 -2.0(10)
N1 C1 C6 C5 178.9(6)
C4 C5 C6 C1 -0.2(11)
N1 C7 C10 N2 -20.7(7)
C8 C7 C10 N2 98.5(6)
C9 C7 C10 N2 -143.6(6)
N1 C7 C10 C11 160.9(6)
C8 C7 C10 C11 -80.0(7)
C9 C7 C10 C11 38.0(8)
C17 C12 C13 C14 4.3(17)
N2 C12 C13 C14 177.7(10)
C12 C13 C14 C15 -3(2)
C13 C14 C15 C16 1(2)
C14 C15 C16 C17 -1(2)
C13 C12 C17 C16 -4.1(14)
N2 C12 C17 C16 -177.5(8)
C15 C16 C17 C12 2.6(17)
C6 C1 N1 C7 -90.3(7)
C2 C1 N1 C7 90.6(7)
C6 C1 N1 Ni 43.4(7)
C2 C1 N1 Ni -135.7(5)
C10 C7 N1 C1 170.9(5)
C8 C7 N1 C1 54.7(7)
C9 C7 N1 C1 -65.0(7)
C10 C7 N1 Ni 32.6(5)
C8 C7 N1 Ni -83.6(5)
C9 C7 N1 Ni 156.7(4)
C11 C10 N2 C12 4.2(11)
C7 C10 N2 C12 -174.0(6)
C11 C10 N2 Ni 176.2(6)
C7 C10 N2 Ni -2.1(7)
C13 C12 N2 C10 89.5(10)
C17 C12 N2 C10 -97.3(9)
C13 C12 N2 Ni -82.2(9)
C17 C12 N2 Ni 91.0(8)
C10 N2 Ni N1 17.2(5)
C12 N2 Ni N1 -170.7(6)
C10 N2 Ni Br1 -100.0(5)
C12 N2 Ni Br1 72.1(5)
C10 N2 Ni Br2 118.4(5)
C12 N2 Ni Br2 -69.5(5)
C1 N1 Ni N2 -163.7(5)
C7 N1 Ni N2 -27.4(4)
C1 N1 Ni Br1 -59.1(5)
C7 N1 Ni Br1 77.3(4)
C1 N1 Ni Br2 86.8(4)
C7 N1 Ni Br2 -136.8(3)
